data_7212389
loop_
_publ_author_name
'Law, Ga-Lai'
'Wong, Ka-Leung'
'Lau, Kok-Kin'
'Lap, Sze-to'
'Tanner, Peter A.'
'Kuo, Fonchu'
'Wong, Wing-Tak'

_publ_section_title
;
 Nonlinear optical activity in dipolar organic--lanthanide complexes
;
_journal_issue 20
_journal_name_full 'Journal of Materials Chemistry'
_journal_page_first 4074
_journal_paper_doi 10.1039/b926376d
_journal_volume 20
_journal_year 2010
_chemical_absolute_configuration ad
_chemical_formula_moiety 'C27 H21 Ho O6 '
_chemical_formula_sum 'C27 H21 Ho O6'
_chemical_formula_weight 606.39
_space_group_IT_number 4
_symmetry_cell_setting monoclinic
_symmetry_Int_Tables_number 4
_symmetry_space_group_name_Hall 'P 2yb'
_symmetry_space_group_name_H-M 'P 1 21 1'
_cell_angle_alpha 90
_cell_angle_beta 94.136(2)
_cell_angle_gamma 90
_cell_formula_units_Z 2
_cell_length_a 11.544(1)
_cell_length_b 7.9169(9)
_cell_length_c 13.071(2)
_cell_measurement_reflns_used 7328
_cell_measurement_temperature 301(1)
_cell_measurement_theta_max 27.5
_cell_measurement_theta_min 1.6
_cell_volume 1191.5(2)
_computing_cell_refinement 'SAINT (Bruker, 1999)'
_computing_data_collection 'SMART (Bruker, 1998)'
_computing_data_reduction 'SAINT & CrystalStructure (Rigaku/MSC and Rigaku Corporation, 2003)'
_computing_molecular_graphics 'ORTEP-II (Johnson, 1976)'
_computing_publication_material 'CrystalStructure 3.6.0'
_computing_structure_refinement 'CRYSTALS (Watkin et al., 1996)'
_computing_structure_solution 'DIRDIF99 (PATTY)'
_diffrn_measured_fraction_theta_full 0.9748
_diffrn_measured_fraction_theta_max 0.9748
_diffrn_measurement_device_type 'Bruker SMART 1K CCD Detector'
_diffrn_measurement_method '\w & \f scans'
_diffrn_radiation_type 'Mo K\a'
_diffrn_radiation_wavelength 0.71073
_diffrn_reflns_av_R_equivalents 0.028
_diffrn_reflns_limit_h_max 14
_diffrn_reflns_limit_h_min -12
_diffrn_reflns_limit_k_max 6
_diffrn_reflns_limit_k_min -10
_diffrn_reflns_limit_l_max 16
_diffrn_reflns_limit_l_min -13
_diffrn_reflns_number 7328
_diffrn_reflns_theta_full 27.49
_diffrn_reflns_theta_max 27.49
_exptl_absorpt_coefficient_mu 3.364
_exptl_absorpt_correction_T_max 0.646
_exptl_absorpt_correction_T_min 0.509
_exptl_absorpt_correction_type multi-scan
_exptl_absorpt_process_details 'SADABS (Sheldrick, 1997)'
_exptl_crystal_colour 'pale yellow'
_exptl_crystal_density_diffrn 1.690
_exptl_crystal_density_method 'not measured'
_exptl_crystal_description block
_exptl_crystal_F_000 596.00
_exptl_crystal_size_max 0.30
_exptl_crystal_size_mid 0.14
_exptl_crystal_size_min 0.13
_refine_diff_density_max 0.73
_refine_diff_density_min -0.52
_refine_ls_abs_structure_details 'Flack (1983). 2853 Friedel-pairs'
_refine_ls_abs_structure_Flack -0.027(18)
_refine_ls_extinction_coef 25.2(28)
_refine_ls_extinction_method 'Larson (1970)'
_refine_ls_goodness_of_fit_ref 1.038
_refine_ls_hydrogen_treatment constr
_refine_ls_number_parameters 330
_refine_ls_number_reflns 2710
_refine_ls_R_factor_gt 0.0210
_refine_ls_shift/su_max 0.0280
_refine_ls_structure_factor_coef F
_refine_ls_weighting_details 'w = 1/[0.0002Fo^2^ + \s(Fo^2^) + 0.0115]'
_refine_ls_weighting_scheme calc
_refine_ls_wR_factor_ref 0.0260
_reflns_number_gt 2708
_reflns_number_total 2853
_reflns_threshold_expression I>2.0\s(I)
_cod_data_source_file b926376d.txt
_cod_data_source_block Ho-wt1266w
_cod_original_cell_volume 1191.5(3)
_cod_original_sg_symbol_H-M 'P 21'
_cod_original_formula_sum 'C27 H21 Ho O6 '
_cod_database_code 7212389

loop_
_symmetry_equiv_pos_site_id
_symmetry_equiv_pos_as_xyz
1 +X,+Y,+Z
2 -X,1/2+Y,-Z

loop_
_atom_site_label
_atom_site_type_symbol
_atom_site_fract_x
_atom_site_fract_y
_atom_site_fract_z
_atom_site_U_iso_or_equiv
_atom_site_adp_type
_atom_site_occupancy
_atom_site_symmetry_multiplicity
_atom_site_calc_flag
_atom_site_refinement_flags
Ho(1) Ho 0.46010(2) 0.4926(2) 0.524000(10) 0.02617(5) Uani 1.00 1 d .
O(1) O 0.5956(3) 0.4208(6) 0.4168(3) 0.0423(11) Uani 1.00 1 d .
O(2) O 0.3223(4) 0.6652(6) 0.5828(3) 0.0393(11) Uani 1.00 1 d .
O(3) O 0.5403(3) 0.2198(5) 0.5884(3) 0.0354(10) Uani 1.00 1 d .
O(4) O 0.4162(4) 0.3532(6) 0.6766(3) 0.0408(11) Uani 1.00 1 d .
O(5) O 0.3292(4) 0.3506(6) 0.4211(3) 0.0419(11) Uani 1.00 1 d .
O(6) O 0.6031(4) 0.6049(6) 0.6293(3) 0.0449(12) Uani 1.00 1 d .
C(1) C 0.3171(5) 0.8249(8) 0.5898(4) 0.034(1) Uani 1.00 1 d .
C(2) C 0.2037(8) 0.899(1) 0.6046(8) 0.041(2) Uani 1.00 1 d .
C(3) C 0.1887(9) 1.065(1) 0.6084(7) 0.042(2) Uani 1.00 1 d .
C(4) C 0.0805(5) 1.1588(8) 0.6209(5) 0.040(2) Uani 1.00 1 d .
C(5) C -0.0287(6) 1.0783(9) 0.6166(5) 0.048(2) Uani 1.00 1 d .
C(6) C -0.1279(6) 1.1689(10) 0.6328(6) 0.053(2) Uani 1.00 1 d .
C(7) C -0.1224(7) 1.3390(11) 0.6531(6) 0.062(2) Uani 1.00 1 d .
C(8) C -0.0161(7) 1.4197(11) 0.6561(7) 0.067(2) Uani 1.00 1 d .
C(9) C 0.0843(7) 1.3316(10) 0.6397(6) 0.058(2) Uani 1.00 1 d .
C(10) C 0.4966(5) 0.2512(7) 0.6752(4) 0.0320(13) Uani 1.00 1 d .
C(11) C 0.5534(6) 0.1734(8) 0.7693(4) 0.041(2) Uani 1.00 1 d .
C(12) C 0.5273(5) 0.2251(8) 0.8608(4) 0.040(2) Uani 1.00 1 d .
C(13) C 0.5845(5) 0.1802(8) 0.9603(4) 0.038(2) Uani 1.00 1 d .
C(14) C 0.5374(6) 0.2351(10) 1.0499(5) 0.048(2) Uani 1.00 1 d .
C(15) C 0.5908(7) 0.1974(11) 1.1447(5) 0.060(2) Uani 1.00 1 d .
C(16) C 0.6931(7) 0.1078(10) 1.1533(5) 0.057(2) Uani 1.00 1 d .
C(17) C 0.7417(7) 0.0518(10) 1.0661(5) 0.060(2) Uani 1.00 1 d .
C(18) C 0.6877(6) 0.0881(10) 0.9701(5) 0.051(2) Uani 1.00 1 d .
C(19) C 0.3318(5) 0.2315(8) 0.3579(4) 0.033(1) Uani 1.00 1 d .
C(20) C 0.2517(5) 0.2436(8) 0.2632(4) 0.039(2) Uani 1.00 1 d .
C(21) C 0.2618(5) 0.1445(8) 0.1834(4) 0.039(2) Uani 1.00 1 d .
C(22) C 0.1903(5) 0.1486(9) 0.0852(4) 0.041(2) Uani 1.00 1 d .
C(23) C 0.0818(6) 0.2292(10) 0.0762(5) 0.048(2) Uani 1.00 1 d .
C(24) C 0.0172(9) 0.233(2) -0.0180(7) 0.062(3) Uani 1.00 1 d .
C(25) C 0.0596(7) 0.1548(12) -0.1024(6) 0.067(2) Uani 1.00 1 d .
C(26) C 0.1636(8) 0.0756(12) -0.0936(6) 0.069(3) Uani 1.00 1 d .
C(27) C 0.2294(7) 0.0707(10) -0.0001(5) 0.055(2) Uani 1.00 1 d .
H(1) H 0.1391 0.8272 0.6117 0.050 Uiso 1.00 1 c R
H(2) H 0.2563 1.1313 0.6024 0.050 Uiso 1.00 1 c R
H(3) H -0.0340 0.9607 0.6023 0.058 Uiso 1.00 1 c R
H(4) H -0.2008 1.1129 0.6299 0.064 Uiso 1.00 1 c R
H(5) H -0.1909 1.4004 0.6650 0.074 Uiso 1.00 1 c R
H(6) H -0.0119 1.5375 0.6697 0.080 Uiso 1.00 1 c R
H(7) H 0.1565 1.3896 0.6412 0.069 Uiso 1.00 1 c R
H(8) H 0.6088 0.0858 0.7636 0.049 Uiso 1.00 1 c R
H(9) H 0.4636 0.3009 0.8621 0.048 Uiso 1.00 1 c R
H(10) H 0.4677 0.2993 1.0455 0.058 Uiso 1.00 1 c R
H(11) H 0.5566 0.2337 1.2049 0.073 Uiso 1.00 1 c R
H(12) H 0.7302 0.0846 1.2190 0.068 Uiso 1.00 1 c R
H(13) H 0.8119 -0.0114 1.0716 0.072 Uiso 1.00 1 c R
H(14) H 0.7216 0.0495 0.9102 0.061 Uiso 1.00 1 c R
H(15) H 0.1914 0.3255 0.2605 0.047 Uiso 1.00 1 c R
H(16) H 0.3215 0.0617 0.1897 0.047 Uiso 1.00 1 c R
H(17) H 0.0522 0.2810 0.1345 0.058 Uiso 1.00 1 c R
H(18) H -0.0555 0.2900 -0.0243 0.075 Uiso 1.00 1 c R
H(19) H 0.0154 0.1566 -0.1666 0.080 Uiso 1.00 1 c R
H(20) H 0.1922 0.0227 -0.1520 0.082 Uiso 1.00 1 c R
H(21) H 0.3018 0.0132 0.0050 0.066 Uiso 1.00 1 c R

loop_
_atom_site_aniso_label
_atom_site_aniso_U_11
_atom_site_aniso_U_22
_atom_site_aniso_U_33
_atom_site_aniso_U_12
_atom_site_aniso_U_13
_atom_site_aniso_U_23
Ho(1) 0.03170(11) 0.02160(10) 0.02480(10) -0.0009(2) -0.00070(6) -0.0006(2)
O(1) 0.038(2) 0.050(2) 0.039(2) 0.010(2) 0.006(2) 0.009(2)
O(2) 0.043(2) 0.033(2) 0.044(2) 0.004(2) 0.010(2) 0.005(2)
O(3) 0.047(2) 0.029(2) 0.031(2) -0.002(2) 0.002(2) 0.000(2)
O(4) 0.047(2) 0.040(2) 0.036(2) 0.006(2) 0.004(2) 0.005(2)
O(5) 0.044(2) 0.038(2) 0.043(2) -0.005(2) -0.007(2) -0.004(2)
O(6) 0.048(2) 0.039(2) 0.045(2) -0.007(2) -0.012(2) 0.002(2)
C(1) 0.040(3) 0.037(3) 0.027(3) 0.004(3) 0.006(2) 0.003(2)
C(2) 0.036(4) 0.033(5) 0.056(6) -0.004(4) 0.012(4) -0.006(4)
C(3) 0.037(4) 0.046(5) 0.043(5) -0.005(4) 0.005(3) -0.004(4)
C(4) 0.042(3) 0.038(3) 0.041(3) 0.006(3) 0.002(3) -0.004(3)
C(5) 0.047(4) 0.043(4) 0.053(4) 0.004(3) 0.002(3) -0.009(3)
C(6) 0.043(4) 0.054(4) 0.062(4) 0.005(3) -0.002(3) -0.004(4)
C(7) 0.053(4) 0.064(5) 0.068(5) 0.020(4) 0.001(4) -0.006(4)
C(8) 0.077(5) 0.040(4) 0.082(6) 0.014(4) 0.001(4) -0.006(4)
C(9) 0.057(4) 0.043(4) 0.074(5) 0.001(3) 0.008(4) -0.008(4)
C(10) 0.049(3) 0.021(2) 0.025(2) -0.004(2) 0.000(2) 0.005(2)
C(11) 0.058(4) 0.034(3) 0.030(3) 0.002(3) -0.001(3) 0.002(3)
C(12) 0.050(3) 0.036(3) 0.034(3) 0.004(3) 0.001(2) 0.005(3)
C(13) 0.049(3) 0.036(3) 0.029(3) -0.001(3) 0.002(2) 0.003(2)
C(14) 0.056(4) 0.054(4) 0.035(3) 0.006(4) 0.005(3) -0.001(3)
C(15) 0.073(5) 0.081(6) 0.029(3) -0.001(5) 0.009(3) -0.001(4)
C(16) 0.067(4) 0.066(5) 0.036(3) -0.003(4) -0.009(3) 0.009(3)
C(17) 0.063(4) 0.065(5) 0.052(4) 0.016(4) -0.005(3) 0.006(4)
C(18) 0.061(4) 0.054(4) 0.038(3) 0.007(4) 0.005(3) 0.001(3)
C(19) 0.034(3) 0.033(3) 0.034(3) -0.004(2) -0.001(2) -0.001(2)
C(20) 0.041(3) 0.035(3) 0.039(3) 0.003(3) -0.011(2) -0.001(3)
C(21) 0.040(3) 0.039(3) 0.039(3) -0.000(3) -0.003(2) 0.004(3)
C(22) 0.047(3) 0.041(3) 0.035(3) -0.004(3) -0.007(3) 0.002(3)
C(23) 0.050(3) 0.055(4) 0.038(3) 0.003(3) -0.007(3) -0.003(3)
C(24) 0.056(6) 0.071(5) 0.056(7) 0.002(5) -0.019(4) 0.006(5)
C(25) 0.080(5) 0.076(6) 0.041(4) -0.017(5) -0.018(4) 0.004(4)
C(26) 0.092(6) 0.074(6) 0.038(4) 0.005(5) -0.002(4) -0.007(4)
C(27) 0.063(4) 0.055(4) 0.044(4) 0.009(4) -0.001(3) -0.008(3)

loop_
_atom_type_symbol
_atom_type_description
_atom_type_scat_dispersion_real
_atom_type_scat_dispersion_imag
_atom_type_scat_source
C C 0.003 0.002
;
International Tables for Crystallography
(1992, Vol. C, Tables 4.2.6.8 and 6.1.1.4)
;
H H 0.000 0.000
;
International Tables for Crystallography
(1992, Vol. C, Table 6.1.1.4)
;
O O 0.011 0.006
;
International Tables for Crystallography
(1992, Vol. C, Tables 4.2.6.8 and 6.1.1.4)
;
Ho Ho -0.218 4.678
;
International Tables for Crystallography
(1992, Vol. C, Tables 4.2.6.8 and 6.1.1.4)
;

loop_
_geom_angle_atom_site_label_1
_geom_angle_atom_site_label_2
_geom_angle_atom_site_label_3
_geom_angle
_geom_angle_site_symmetry_1
_geom_angle_site_symmetry_2
_geom_angle_site_symmetry_3
O(2) Ho(1) O(1) 154.0(2) . . .
O(3) Ho(1) O(1) 74.4(1) . . .
O(3) Ho(1) O(1) 76.8(1) 2_656 . .
O(4) Ho(1) O(1) 127.5(2) . . .
O(5) Ho(1) O(1) 88.2(2) . . .
O(6) Ho(1) O(1) 88.2(2) . . .
Ho(1) O(1) C(1) 141.7(4) . . 2_646
O(3) Ho(1) O(2) 131.6(1) . . .
O(3) Ho(1) O(2) 77.2(1) 2_656 . .
O(4) Ho(1) O(2) 78.3(2) . . .
O(5) Ho(1) O(2) 92.7(2) . . .
O(6) Ho(1) O(2) 93.2(2) . . .
Ho(1) O(2) C(1) 131.4(4) . . .
O(3) Ho(1) O(3) 151.1(1) 2_656 . .
O(4) Ho(1) O(3) 53.4(1) . . .
O(5) Ho(1) O(3) 89.2(1) . . .
O(6) Ho(1) O(3) 84.1(1) . . .
Ho(1) O(3) C(10) 88.3(3) . . .
Ho(1) O(3) Ho(1) 118.5(1) . . 2_646
O(4) Ho(1) O(3) 154.7(1) . . 2_656
O(5) Ho(1) O(3) 92.2(1) . . 2_656
O(6) Ho(1) O(3) 92.8(2) . . 2_656
Ho(1) O(3) C(10) 135.9(4) . 2_656 2_656
Ho(1) O(3) Ho(1) 118.5(1) . 2_656 2_656
O(5) Ho(1) O(4) 95.5(2) . . .
O(6) Ho(1) O(4) 82.0(1) . . .
Ho(1) O(4) C(10) 94.9(3) . . .
O(6) Ho(1) O(5) 173.0(2) . . .
Ho(1) O(5) C(19) 136.2(4) . . .
Ho(1) O(6) C(19) 143.2(4) . . 2_656
O(1) C(1) O(2) 123.3(5) . 2_646 2_646
O(1) C(1) C(2) 119.4(6) . 2_646 2_646
O(2) C(1) O(1) 123.3(5) . . 2_656
O(2) C(1) C(2) 117.4(6) . . .
C(10) O(3) Ho(1) 135.9(4) . . 2_646
O(3) Ho(1) O(2) 77.2(1) . 2_646 2_646
O(3) Ho(1) O(6) 92.8(2) . 2_646 2_646
O(3) Ho(1) O(1) 76.8(1) . 2_646 2_646
O(3) Ho(1) O(5) 92.2(1) . 2_646 2_646
O(3) C(10) O(4) 118.6(5) . . .
O(3) C(10) C(11) 117.9(5) . . .
O(4) C(10) C(11) 123.2(5) . . .
O(5) C(19) O(6) 123.7(5) . . 2_646
O(5) C(19) C(20) 117.0(5) . . .
O(6) C(19) O(5) 123.7(5) . 2_656 2_656
O(6) C(19) C(20) 119.3(5) . 2_656 2_656
C(2) C(1) O(1) 119.4(6) . . 2_656
C(1) O(1) Ho(1) 141.7(4) . 2_656 2_656
C(1) C(2) C(3) 121.8(9) . . .
C(1) C(2) H(1) 119.1163 . . .
H(1) C(2) C(3) 119.1165 . . .
C(2) C(3) H(2) 115.8628 . . .
C(2) C(3) C(4) 128.3(9) . . .
H(2) C(3) C(4) 115.8631 . . .
C(3) C(4) C(5) 122.0(7) . . .
C(3) C(4) C(9) 120.0(7) . . .
C(4) C(5) H(3) 119.7405 . . .
C(9) C(4) C(5) 118.0(6) . . .
C(4) C(5) C(6) 120.5(7) . . .
C(4) C(9) H(7) 119.7553 . . .
C(4) C(9) C(8) 120.5(7) . . .
H(3) C(5) C(6) 119.7409 . . .
C(5) C(6) C(7) 120.8(7) . . .
C(5) C(6) H(4) 119.5808 . . .
C(6) C(7) C(8) 119.1(7) . . .
H(4) C(6) C(7) 119.5807 . . .
C(6) C(7) H(5) 120.4289 . . .
C(7) C(8) C(9) 121.0(8) . . .
C(7) C(8) H(6) 119.4914 . . .
H(5) C(7) C(8) 120.4283 . . .
C(8) C(9) H(7) 119.7557 . . .
H(6) C(8) C(9) 119.4915 . . .
C(10) C(11) C(12) 120.4(6) . . .
C(10) C(11) H(8) 119.8122 . . .
H(8) C(11) C(12) 119.8119 . . .
C(11) C(12) H(9) 116.0810 . . .
C(11) C(12) C(13) 127.8(6) . . .
H(9) C(12) C(13) 116.0811 . . .
C(12) C(13) C(18) 122.6(5) . . .
C(12) C(13) C(14) 119.6(6) . . .
C(18) C(13) C(14) 117.8(5) . . .
C(13) C(14) H(10) 119.6117 . . .
C(13) C(14) C(15) 120.8(7) . . .
C(13) C(18) H(14) 119.4735 . . .
C(13) C(18) C(17) 121.1(6) . . .
H(10) C(14) C(15) 119.6115 . . .
C(14) C(15) C(16) 120.8(7) . . .
C(14) C(15) H(11) 119.6242 . . .
C(15) C(16) C(17) 119.8(6) . . .
H(11) C(15) C(16) 119.6241 . . .
C(15) C(16) H(12) 120.1002 . . .
C(16) C(17) C(18) 119.8(7) . . .
C(16) C(17) H(13) 120.1169 . . .
H(12) C(16) C(17) 120.1004 . . .
C(17) C(18) H(14) 119.4733 . . .
H(13) C(17) C(18) 120.1165 . . .
C(19) O(6) Ho(1) 143.2(4) . 2_646 2_646
C(20) C(19) O(6) 119.3(5) . . 2_646
C(19) C(20) C(21) 122.2(5) . . .
C(19) C(20) H(15) 118.8815 . . .
H(15) C(20) C(21) 118.8809 . . .
C(20) C(21) H(16) 116.5625 . . .
C(20) C(21) C(22) 126.9(6) . . .
H(16) C(21) C(22) 116.5622 . . .
C(21) C(22) C(23) 121.5(6) . . .
C(21) C(22) C(27) 119.9(6) . . .
C(22) C(23) H(17) 119.9109 . . .
C(27) C(22) C(23) 118.5(6) . . .
C(22) C(23) C(24) 120.2(7) . . .
C(22) C(27) H(21) 119.7076 . . .
C(22) C(27) C(26) 120.6(7) . . .
H(17) C(23) C(24) 119.9108 . . .
C(23) C(24) C(25) 119.7(9) . . .
C(23) C(24) H(18) 120.1376 . . .
C(24) C(25) C(26) 120.2(7) . . .
H(18) C(24) C(25) 120.1374 . . .
C(24) C(25) H(19) 119.9222 . . .
C(25) C(26) C(27) 120.8(7) . . .
C(25) C(26) H(20) 119.5961 . . .
H(19) C(25) C(26) 119.9221 . . .
C(26) C(27) H(21) 119.7073 . . .
H(20) C(26) C(27) 119.5961 . . .

loop_
_geom_bond_atom_site_label_1
_geom_bond_atom_site_label_2
_geom_bond_distance
_geom_bond_site_symmetry_2
Ho(1) O(1) 2.247(4) .
Ho(1) O(2) 2.273(4) .
Ho(1) O(3) 2.474(4) .
Ho(1) O(3) 2.322(4) 2_656
Ho(1) O(4) 2.366(4) .
Ho(1) O(5) 2.251(4) .
Ho(1) O(6) 2.254(4) .
O(1) C(1) 1.270(7) 2_646
O(2) C(1) 1.269(7) .
O(3) Ho(1) 2.322(4) 2_646
O(3) C(10) 1.298(6) .
O(4) C(10) 1.232(7) .
O(5) C(19) 1.255(7) .
O(6) C(19) 1.257(7) 2_656
C(1) O(1) 1.270(7) 2_656
C(1) C(2) 1.46(1) .
C(2) C(3) 1.32(2) .
C(2) H(1) 0.9500 .
C(3) C(4) 1.47(1) .
C(3) H(2) 0.9500 .
C(4) C(5) 1.410(9) .
C(4) C(9) 1.39(1) .
C(5) C(6) 1.38(1) .
C(5) H(3) 0.9500 .
C(6) C(7) 1.37(1) .
C(6) H(4) 0.9500 .
C(7) C(8) 1.38(1) .
C(7) H(5) 0.9500 .
C(8) C(9) 1.38(1) .
C(8) H(6) 0.9500 .
C(9) H(7) 0.9500 .
C(10) C(11) 1.485(8) .
C(11) C(12) 1.320(8) .
C(11) H(8) 0.9500 .
C(12) C(13) 1.459(8) .
C(12) H(9) 0.9500 .
C(13) C(14) 1.397(9) .
C(13) C(18) 1.395(9) .
C(14) C(15) 1.376(9) .
C(14) H(10) 0.9500 .
C(15) C(16) 1.38(1) .
C(15) H(11) 0.9500 .
C(16) C(17) 1.38(1) .
C(16) H(12) 0.9500 .
C(17) C(18) 1.39(1) .
C(17) H(13) 0.9500 .
C(18) H(14) 0.9500 .
C(19) O(6) 1.257(7) 2_646
C(19) C(20) 1.494(7) .
C(20) C(21) 1.317(9) .
C(20) H(15) 0.9500 .
C(21) C(22) 1.475(8) .
C(21) H(16) 0.9500 .
C(22) C(23) 1.404(9) .
C(22) C(27) 1.38(1) .
C(23) C(24) 1.39(1) .
C(23) H(17) 0.9500 .
C(24) C(25) 1.39(1) .
C(24) H(18) 0.9500 .
C(25) C(26) 1.35(1) .
C(25) H(19) 0.9500 .
C(26) C(27) 1.39(1) .
C(26) H(20) 0.9500 .
C(27) C(22) 1.38(1) .
C(27) C(26) 1.39(1) .
C(27) H(21) 0.9500 .
H(5) C(7) 0.9500 .
H(7) C(9) 0.9500 .
H(16) C(21) 0.9500 .
H(19) C(25) 0.9500 .
H(21) C(27) 0.9500 .

loop_
_geom_contact_atom_site_label_1
_geom_contact_atom_site_label_2
_geom_contact_distance
_geom_contact_site_symmetry_1
_geom_contact_site_symmetry_2
Ho(1) O(1) 3.546(5) . 2_656
Ho(1) C(1) 3.254(6) . .
Ho(1) C(1) 3.339(6) . 2_646
Ho(1) C(10) 2.760(5) . .
Ho(1) C(10) 3.377(5) . 2_656
Ho(1) C(19) 3.273(6) . .
Ho(1) C(19) 3.346(5) . 2_656
O(1) Ho(1) 3.546(5) . 2_646
O(1) O(2) 2.234(6) . 2_646
O(1) O(3) 2.860(6) . .
O(1) O(3) 2.837(6) . 2_656
O(1) O(5) 3.129(6) . .
O(1) O(6) 3.133(6) . .
O(1) O(6) 3.417(6) . 2_646
O(1) C(2) 2.36(1) . 2_646
O(1) C(3) 2.78(1) . 2_646
O(1) C(10) 3.039(7) . 2_656
O(1) C(11) 3.502(7) . 2_656
O(1) C(19) 3.431(7) . .
O(1) H(1) 3.1990 . 2_646
O(1) H(2) 2.4138 . 2_646
O(1) H(8) 3.4682 . 2_656
O(1) H(11) 3.1436 . 1_554
O(2) O(1) 2.234(6) . 2_656
O(2) O(3) 2.868(6) . 2_656
O(2) O(4) 2.930(6) . .
O(2) O(5) 3.272(6) . .
O(2) O(6) 3.290(6) . .
O(2) C(2) 2.33(1) . .
O(2) C(3) 3.54(1) . .
O(2) C(6) 3.474(8) . 2_546
O(2) C(16) 3.496(8) . 2_657
O(2) H(1) 2.5242 . .
O(2) H(4) 3.0507 . 2_546
O(2) H(7) 3.0360 . 1_545
O(2) H(11) 3.0631 . 2_657
O(2) H(12) 2.7766 . 2_657
O(3) O(1) 2.837(6) . 2_646
O(3) O(2) 2.868(6) . 2_646
O(3) O(4) 2.176(6) . .
O(3) O(5) 3.321(5) . .
O(3) O(5) 3.295(6) . 2_646
O(3) O(6) 3.171(6) . .
O(3) O(6) 3.314(5) . 2_646
O(3) C(1) 3.063(7) . 2_646
O(3) C(11) 2.386(7) . .
O(3) C(12) 3.574(7) . .
O(3) H(2) 3.3697 . 1_545
O(3) H(4) 3.1160 . 1_645
O(3) H(5) 3.4970 . 1_645
O(3) H(8) 2.5945 . .
O(4) O(5) 3.418(6) . .
O(4) O(6) 3.033(6) . .
O(4) C(3) 3.55(1) . 1_545
O(4) C(11) 2.393(7) . .
O(4) C(12) 2.832(7) . .
O(4) C(15) 3.593(9) . 2_657
O(4) C(16) 3.317(9) . 2_657
O(4) H(2) 2.6791 . 1_545
O(4) H(7) 3.0146 . 1_545
O(4) H(8) 3.2180 . .
O(4) H(9) 2.4807 . .
O(4) H(11) 3.3905 . 2_657
O(4) H(12) 2.8997 . 2_657
O(5) O(3) 3.295(6) . 2_656
O(5) O(6) 2.214(6) . 2_646
O(5) C(6) 3.466(8) . 2_546
O(5) C(20) 2.347(7) . .
O(5) C(21) 3.545(7) . .
O(5) H(2) 3.1024 . 1_545
O(5) H(3) 3.5091 . 2_546
O(5) H(4) 2.6096 . 2_546
O(5) H(8) 3.1704 . 2_656
O(5) H(15) 2.5483 . .
O(6) O(1) 3.417(6) . 2_656
O(6) O(3) 3.314(5) . 2_656
O(6) O(5) 2.214(6) . 2_656
O(6) C(10) 3.134(7) . .
O(6) C(20) 2.377(7) . 2_656
O(6) C(21) 2.824(7) . 2_656
O(6) H(2) 3.5430 . 2_646
O(6) H(5) 2.8869 . 1_645
O(6) H(11) 3.1164 . 2_657
O(6) H(15) 3.2031 . 2_656
O(6) H(16) 2.4851 . 2_656
C(1) Ho(1) 3.339(6) . 2_656
C(1) O(3) 3.063(7) . 2_656
C(1) C(3) 2.43(1) . .
C(1) H(1) 2.0944 . .
C(1) H(2) 2.5339 . .
C(1) H(4) 3.5081 . 2_546
C(1) H(5) 3.5875 . 2_546
C(1) H(11) 3.0464 . 2_657
C(1) H(12) 3.2183 . 2_657
C(2) O(1) 2.36(1) . 2_656
C(2) C(4) 2.52(1) . .
C(2) C(5) 3.05(1) . .
C(2) C(7) 3.46(1) . 2_546
C(2) H(2) 1.9343 . .
C(2) H(3) 2.7856 . .
C(2) H(5) 3.5162 . 2_546
C(2) H(12) 3.4430 . 2_657
C(2) H(20) 3.3400 . 1_566
C(3) O(1) 2.78(1) . 2_656
C(3) O(4) 3.55(1) . 1_565
C(3) C(5) 2.52(1) . .
C(3) C(9) 2.48(1) . .
C(3) H(1) 1.9667 . .
C(3) H(3) 2.6957 . .
C(3) H(7) 2.6388 . .
C(3) H(20) 3.1471 . 1_566
C(4) C(6) 2.423(9) . .
C(4) C(7) 2.80(1) . .
C(4) C(8) 2.41(1) . .
C(4) H(1) 2.7159 . .
C(4) H(2) 2.0730 . .
C(4) H(3) 2.0538 . .
C(4) H(4) 3.2781 . .
C(4) H(6) 3.2608 . .
C(4) H(7) 2.0360 . .
C(4) H(19) 2.9295 . 1_566
C(4) H(20) 3.3300 . 1_566
C(5) C(7) 2.39(1) . .
C(5) C(8) 2.75(1) . .
C(5) C(9) 2.40(1) . .
C(5) H(1) 2.7795 . .
C(5) H(2) 3.3351 . .
C(5) H(4) 2.0259 . .
C(5) H(5) 3.2529 . .
C(5) H(7) 3.2629 . .
C(5) H(15) 3.2490 . 2_556
C(5) H(19) 2.9101 . 1_566
C(6) O(2) 3.474(8) . 2_556
C(6) O(5) 3.466(9) . 2_556
C(6) C(8) 2.38(1) . .
C(6) C(9) 2.76(1) . .
C(6) H(1) 3.4262 . 2_556
C(6) H(3) 2.0274 . .
C(6) H(5) 2.0268 . .
C(6) H(6) 3.2319 . .
C(6) H(15) 3.1663 . 2_556
C(6) H(19) 2.9991 . 1_566
C(7) C(2) 3.46(1) . 2_556
C(7) C(9) 2.41(1) . .
C(7) H(1) 3.4539 . 2_556
C(7) H(3) 3.2475 . .
C(7) H(4) 2.0186 . .
C(7) H(6) 2.0260 . .
C(7) H(7) 3.2595 . .
C(7) H(19) 3.1031 . 1_566
C(8) H(3) 3.4834 . 2_556
C(8) H(4) 3.2338 . .
C(8) H(5) 2.0352 . .
C(8) H(7) 2.0298 . .
C(8) H(19) 3.1176 . 1_566
C(9) H(2) 2.6141 . .
C(9) H(3) 3.2600 . .
C(9) H(3) 3.3352 . 2_556
C(9) H(5) 3.2639 . .
C(9) H(6) 2.0272 . .
C(9) H(12) 3.3823 . 2_667
C(9) H(19) 3.0423 . 1_566
C(10) Ho(1) 3.377(5) . 2_646
C(10) O(1) 3.039(7) . 2_646
C(10) C(12) 2.435(7) . .
C(10) H(2) 3.0203 . 1_545
C(10) H(8) 2.1236 . .
C(10) H(9) 2.5299 . .
C(11) O(1) 3.502(7) . 2_646
C(11) C(13) 2.497(8) . .
C(11) C(18) 3.027(9) . .
C(11) H(4) 3.5136 . 1_645
C(11) H(9) 1.9356 . .
C(11) H(14) 2.7588 . .
C(11) H(16) 3.4227 . 2_656
C(12) C(14) 2.468(8) . .
C(12) C(18) 2.503(9) . .
C(12) H(8) 1.9725 . .
C(12) H(10) 2.6238 . .
C(12) H(10) 3.5859 . 2_647
C(12) H(14) 2.6786 . .
C(12) H(16) 3.2787 . 2_656
C(12) H(21) 3.4167 . 2_656
C(13) C(15) 2.411(8) . .
C(13) C(16) 2.794(9) . .
C(13) C(17) 2.425(9) . .
C(13) H(8) 2.7112 . .
C(13) H(9) 2.0616 . .
C(13) H(10) 2.0408 . .
C(13) H(10) 3.0743 . 2_647
C(13) H(11) 3.2650 . .
C(13) H(13) 3.2798 . .
C(13) H(14) 2.0379 . .
C(13) H(21) 2.9661 . 2_656
C(14) C(16) 2.39(1) . .
C(14) C(17) 2.76(1) . .
C(14) C(18) 2.39(1) . .
C(14) H(9) 2.5935 . .
C(14) H(11) 2.0221 . .
C(14) H(12) 3.2478 . .
C(14) H(14) 3.2522 . .
C(14) H(16) 3.4777 . 1_556
C(14) H(21) 3.2561 . 1_556
C(14) H(21) 3.0002 . 2_656
C(15) O(4) 3.593(9) . 2_647
C(15) C(17) 2.38(1) . .
C(15) C(18) 2.75(1) . .
C(15) H(9) 3.2017 . 2_647
C(15) H(10) 2.0220 . .
C(15) H(12) 2.0260 . .
C(15) H(13) 3.2419 . .
C(15) H(16) 3.3813 . 1_556
C(15) H(20) 3.5888 . 2_656
C(15) H(21) 3.4592 . 2_656
C(16) O(2) 3.496(8) . 2_647
C(16) O(4) 3.317(9) . 2_647
C(16) C(18) 2.395(9) . .
C(16) H(7) 3.5419 . 2_637
C(16) H(9) 3.0277 . 2_647
C(16) H(10) 3.2447 . .
C(16) H(11) 2.0213 . .
C(16) H(13) 2.0298 . .
C(16) H(14) 3.2497 . .
C(16) H(20) 3.5415 . 2_656
C(17) H(9) 3.2814 . 2_647
C(17) H(10) 3.3847 . 2_647
C(17) H(11) 3.2394 . .
C(17) H(12) 2.0296 . .
C(17) H(14) 2.0332 . .
C(17) H(18) 3.2905 . 1_656
C(18) H(8) 2.7860 . .
C(18) H(9) 3.3167 . .
C(18) H(10) 3.2528 . .
C(18) H(10) 2.9038 . 2_647
C(18) H(12) 3.2551 . .
C(18) H(13) 2.0395 . .
C(18) H(18) 3.3638 . 1_656
C(18) H(21) 3.3828 . 2_656
C(19) Ho(1) 3.346(5) . 2_646
C(19) C(21) 2.463(8) . .
C(19) H(2) 3.4640 . 1_545
C(19) H(4) 3.3859 . 2_546
C(19) H(5) 3.0883 . 2_536
C(19) H(8) 3.3189 . 2_656
C(19) H(11) 3.3887 . 1_554
C(19) H(15) 2.1223 . .
C(19) H(16) 2.5724 . .
C(20) O(6) 2.377(7) . 2_646
C(20) C(22) 2.499(8) . .
C(20) C(23) 3.024(8) . .
C(20) H(4) 3.3114 . 2_546
C(20) H(5) 2.9751 . 2_536
C(20) H(6) 3.3829 . 2_536
C(20) H(8) 3.1837 . 2_656
C(20) H(14) 3.3470 . 2_656
C(20) H(16) 1.9381 . .
C(20) H(17) 2.7679 . .
C(21) O(6) 2.824(7) . 2_646
C(21) C(23) 2.513(8) . .
C(21) C(27) 2.470(9) . .
C(21) H(5) 2.9272 . 2_536
C(21) H(10) 3.3195 . 1_554
C(21) H(11) 3.4673 . 1_554
C(21) H(14) 3.4423 . 2_656
C(21) H(15) 1.9611 . .
C(21) H(17) 2.6845 . .
C(21) H(21) 2.6242 . .
C(22) C(24) 2.42(1) . .
C(22) C(25) 2.786(9) . .
C(22) C(26) 2.406(9) . .
C(22) H(10) 3.4911 . 1_554
C(22) H(13) 3.3825 . 2_656
C(22) H(14) 3.3323 . 2_656
C(22) H(15) 2.6840 . .
C(22) H(16) 2.0813 . .
C(22) H(17) 2.0502 . .
C(22) H(18) 3.2820 . .
C(22) H(18) 3.3070 . 2_545
C(22) H(20) 3.2579 . .
C(22) H(21) 2.0244 . .
C(23) C(25) 2.40(1) . .
C(23) C(26) 2.76(1) . .
C(23) C(27) 2.39(1) . .
C(23) H(13) 3.1306 . 2_656
C(23) H(14) 3.3996 . 2_656
C(23) H(15) 2.7467 . .
C(23) H(16) 3.3203 . .
C(23) H(18) 2.0419 . .
C(23) H(18) 3.5514 . 2_545
C(23) H(19) 3.2617 . .
C(23) H(21) 3.2531 . .
C(24) C(26) 2.37(1) . .
C(24) C(27) 2.76(1) . .
C(24) H(13) 3.3386 . 1_454
C(24) H(13) 2.9436 . 2_656
C(24) H(17) 2.0397 . .
C(24) H(18) 3.5766 . 2_545
C(24) H(19) 2.0348 . .
C(24) H(20) 3.2316 . .
C(25) C(27) 2.39(1) . .
C(25) H(13) 3.0434 . 2_656
C(25) H(17) 3.2608 . .
C(25) H(17) 3.2441 . 2_545
C(25) H(18) 2.0369 . .
C(25) H(18) 3.3316 . 2_545
C(25) H(20) 2.0001 . .
C(25) H(21) 3.2367 . .
C(26) H(13) 3.2927 . 2_656
C(26) H(17) 3.4271 . 2_545
C(26) H(18) 3.2298 . .
C(26) H(18) 3.0536 . 2_545
C(26) H(19) 2.0033 . .
C(26) H(21) 2.0373 . .
C(27) C(21) 2.470(9) . .
C(27) C(23) 2.39(1) . .
C(27) C(24) 2.76(1) . .
C(27) C(25) 2.39(1) . .
C(27) H(10) 3.3112 . 1_554
C(27) H(13) 3.4615 . 2_656
C(27) H(16) 2.6285 . .
C(27) H(17) 3.2504 . .
C(27) H(18) 3.0266 . 2_545
C(27) H(19) 3.2439 . .
C(27) H(20) 2.0362 . .
H(1) O(1) 3.1990 . 2_656
H(1) C(6) 3.4262 . 2_546
H(1) C(7) 3.4539 . 2_546
H(2) O(1) 2.4138 . 2_656
H(2) O(3) 3.3697 . 1_565
H(2) O(4) 2.6791 . 1_565
H(2) O(5) 3.1024 . 1_565
H(2) O(6) 3.5430 . 2_656
H(2) C(10) 3.0203 . 1_565
H(2) C(19) 3.4640 . 1_565
H(3) O(5) 3.5091 . 2_556
H(3) C(8) 3.4834 . 2_546
H(3) C(9) 3.3352 . 2_546
H(4) O(2) 3.0507 . 2_556
H(4) O(3) 3.1160 . 1_465
H(4) O(5) 2.6096 . 2_556
H(4) C(1) 3.5081 . 2_556
H(4) C(11) 3.5136 . 1_465
H(4) C(19) 3.3859 . 2_556
H(4) C(20) 3.3114 . 2_556
H(5) O(3) 3.4970 . 1_465
H(5) O(6) 2.8869 . 1_465
H(5) C(1) 3.5875 . 2_556
H(5) C(2) 3.5162 . 2_556
H(5) C(5) 3.2529 . .
H(5) C(6) 2.0268 . .
H(5) C(8) 2.0352 . .
H(5) C(9) 3.2639 . .
H(5) C(19) 3.0883 . 2_566
H(5) C(20) 2.9751 . 2_566
H(5) C(21) 2.9272 . 2_566
H(6) C(20) 3.3829 . 2_566
H(7) O(2) 3.0360 . 1_565
H(7) O(4) 3.0146 . 1_565
H(7) C(3) 2.6388 . .
H(7) C(4) 2.0360 . .
H(7) C(5) 3.2629 . .
H(7) C(7) 3.2595 . .
H(7) C(8) 2.0298 . .
H(7) C(16) 3.5419 . 2_667
H(8) O(1) 3.4682 . 2_646
H(8) O(5) 3.1704 . 2_646
H(8) C(19) 3.3189 . 2_646
H(8) C(20) 3.1837 . 2_646
H(9) C(15) 3.2017 . 2_657
H(9) C(16) 3.0277 . 2_657
H(9) C(17) 3.2814 . 2_657
H(10) C(12) 3.5859 . 2_657
H(10) C(13) 3.0743 . 2_657
H(10) C(17) 3.3847 . 2_657
H(10) C(18) 2.9038 . 2_657
H(10) C(21) 3.3195 . 1_556
H(10) C(22) 3.4911 . 1_556
H(10) C(27) 3.3112 . 1_556
H(11) O(1) 3.1436 . 1_556
H(11) O(2) 3.0631 . 2_647
H(11) O(4) 3.3905 . 2_647
H(11) O(6) 3.1164 . 2_647
H(11) C(1) 3.0464 . 2_647
H(11) C(19) 3.3887 . 1_556
H(11) C(21) 3.4673 . 1_556
H(12) O(2) 2.7766 . 2_647
H(12) O(4) 2.8997 . 2_647
H(12) C(1) 3.2183 . 2_647
H(12) C(2) 3.4430 . 2_647
H(12) C(9) 3.3823 . 2_637
H(13) C(22) 3.3825 . 2_646
H(13) C(23) 3.1306 . 2_646
H(13) C(24) 3.3386 . 1_656
H(13) C(24) 2.9436 . 2_646
H(13) C(25) 3.0434 . 2_646
H(13) C(26) 3.2927 . 2_646
H(13) C(27) 3.4615 . 2_646
H(14) C(20) 3.3470 . 2_646
H(14) C(21) 3.4423 . 2_646
H(14) C(22) 3.3323 . 2_646
H(14) C(23) 3.3996 . 2_646
H(15) O(6) 3.2031 . 2_646
H(15) C(5) 3.2490 . 2_546
H(15) C(6) 3.1663 . 2_546
H(16) O(6) 2.4851 . 2_646
H(16) C(11) 3.4227 . 2_646
H(16) C(12) 3.2787 . 2_646
H(16) C(14) 3.4777 . 1_554
H(16) C(15) 3.3813 . 1_554
H(16) C(19) 2.5724 . .
H(16) C(20) 1.9381 . .
H(16) C(22) 2.0813 . .
H(16) C(23) 3.3203 . .
H(16) C(27) 2.6285 . .
H(17) C(25) 3.2441 . 2_555
H(17) C(26) 3.4271 . 2_555
H(17) C(27) 3.2504 . .
H(18) C(17) 3.2905 . 1_454
H(18) C(18) 3.3638 . 1_454
H(18) C(22) 3.3070 . 2_555
H(18) C(23) 3.5514 . 2_555
H(18) C(24) 3.5766 . 2_555
H(18) C(25) 3.3316 . 2_555
H(18) C(26) 3.0536 . 2_555
H(18) C(27) 3.0266 . 2_555
H(19) C(4) 2.9295 . 1_544
H(19) C(5) 2.9101 . 1_544
H(19) C(6) 2.9991 . 1_544
H(19) C(7) 3.1031 . 1_544
H(19) C(8) 3.1176 . 1_544
H(19) C(9) 3.0423 . 1_544
H(19) C(23) 3.2617 . .
H(19) C(24) 2.0348 . .
H(19) C(26) 2.0033 . .
H(19) C(27) 3.2439 . .
H(20) C(2) 3.3400 . 1_544
H(20) C(3) 3.1471 . 1_544
H(20) C(4) 3.3300 . 1_544
H(20) C(15) 3.5888 . 2_646
H(20) C(16) 3.5415 . 2_646
H(20) C(27) 2.0362 . .
H(21) C(12) 3.4167 . 2_646
H(21) C(13) 2.9661 . 2_646
H(21) C(14) 3.2561 . 1_554
H(21) C(14) 3.0002 . 2_646
H(21) C(15) 3.4592 . 2_646
H(21) C(18) 3.3828 . 2_646
Ho(1) Ho(1) 4.122(2) . 2_656
Ho(1) Ho(1) 4.122(2) 2_646 .

loop_
_geom_hbond_atom_site_label_D
_geom_hbond_atom_site_label_H
_geom_hbond_atom_site_label_A
_geom_hbond_site_symmetry_A
_geom_hbond_distance_DH
_geom_hbond_distance_HA
_geom_hbond_distance_DA
_geom_hbond_angle_DHA
C(3) H(2) O(1) 2_656 0.95 2.41 2.780(11) 103
C(12) H(9) O(4) . 0.95 2.48 2.833(7) 102
C(21) H(16) O(6) 2_646 0.95 2.48 2.824(7) 101
